data_7203286
loop_
_publ_author_name
'Jiang, Guoqing'
'Li, Yizhi'
'Hua, Weijie'
'Song, You'
'Bai, Junfeng'
'Li, Shuhua'
'Scheer, Manfred'
'You, Xiaozeng'

_publ_section_title
;
 A supramolecular assembly of {Fe10} molecular wheels with tubular
 structures
;
_journal_issue 5
_journal_name_full CrystEngComm
_journal_page_first 384
_journal_paper_doi 10.1039/b600875e
_journal_volume 8
_journal_year 2006
_chemical_formula_moiety '(C100 Fe10 O50), H2O, 3(H4 O2), 1.5(H4 O2), 1.5(H4 O2), 1.5(H4 O2), 1.5(H4 O2)'
_chemical_formula_sum 'C300 H426 Fe30 O168'
_chemical_formula_weight 8395.91
_chemical_name_systematic
;
?
;
_space_group_IT_number 148
_symmetry_cell_setting hexagonal
_symmetry_space_group_name_Hall '-R 3'
_symmetry_space_group_name_H-M 'R -3 :H'
_atom_sites_solution_hydrogens geom
_atom_sites_solution_primary direct
_atom_sites_solution_secondary difmap
_audit_creation_method SHELXL-97
_cell_angle_alpha 90.00
_cell_angle_beta 90.00
_cell_angle_gamma 120.00
_cell_formula_units_Z 3
_cell_length_a 51.227(3)
_cell_length_b 51.227(3)
_cell_length_c 12.8243(8)
_cell_measurement_temperature 173(2)
_cell_measurement_theta_max 18.93
_cell_measurement_theta_min 2.30
_cell_volume 29145(3)
_computing_cell_refinement 'SAINT (Bruker, 2000)'
_computing_data_collection 'SMART (Bruker, 2000)'
_computing_data_reduction SAINT
_computing_molecular_graphics SHELXTL
_computing_publication_material SHELXTL
_computing_structure_refinement 'SHELXL-97 (Sheldrick, 1997)'
_computing_structure_solution 'SHELXS-97 (Sheldrick, 1990)'
_diffrn_ambient_temperature 173(2)
_diffrn_measured_fraction_theta_full 1.000
_diffrn_measured_fraction_theta_max 1.000
_diffrn_measurement_device_type 'Bruker Smart Aepex CCD area detector'
_diffrn_measurement_method 'phi and omega scans'
_diffrn_radiation_monochromator graphite
_diffrn_radiation_source 'fine-focus sealed tube'
_diffrn_radiation_type MoK\a
_diffrn_radiation_wavelength 0.71073
_diffrn_reflns_av_R_equivalents 0.0787
_diffrn_reflns_av_sigmaI/netI 0.0853
_diffrn_reflns_limit_h_max 63
_diffrn_reflns_limit_h_min -62
_diffrn_reflns_limit_k_max 53
_diffrn_reflns_limit_k_min -63
_diffrn_reflns_limit_l_max 15
_diffrn_reflns_limit_l_min -15
_diffrn_reflns_number 53483
_diffrn_reflns_theta_full 26.00
_diffrn_reflns_theta_max 26.00
_diffrn_reflns_theta_min 1.59
_exptl_absorpt_coefficient_mu 1.172
_exptl_absorpt_correction_T_max 0.89
_exptl_absorpt_correction_T_min 0.84
_exptl_absorpt_correction_type muti-scan
_exptl_absorpt_process_details '(sadabs; bruker, 2000)'
_exptl_crystal_colour yellow
_exptl_crystal_density_diffrn 1.435
_exptl_crystal_density_method 'not measured'
_exptl_crystal_description prism
_exptl_crystal_F_000 13050
_exptl_crystal_size_max 0.18
_exptl_crystal_size_mid 0.13
_exptl_crystal_size_min 0.10
_refine_diff_density_max 0.481
_refine_diff_density_min -0.603
_refine_diff_density_rms 0.080
_refine_ls_extinction_method none
_refine_ls_goodness_of_fit_ref 1.064
_refine_ls_hydrogen_treatment constr
_refine_ls_matrix_type fullcycle
_refine_ls_number_parameters 782
_refine_ls_number_reflns 12715
_refine_ls_number_restraints 0
_refine_ls_restrained_S_all 1.064
_refine_ls_R_factor_all 0.0885
_refine_ls_R_factor_gt 0.0598
_refine_ls_shift/su_max 0.000
_refine_ls_shift/su_mean 0.000
_refine_ls_structure_factor_coef Fsqd
_refine_ls_weighting_details 'calc w=1/[\s^2^(Fo^2^)+(0.05P)^2^+1.95P] where P=(Fo^2^+2Fc^2^)/3'
_refine_ls_weighting_scheme calc
_refine_ls_wR_factor_gt 0.1171
_refine_ls_wR_factor_ref 0.1222
_reflns_number_gt 8639
_reflns_number_total 12715
_reflns_threshold_expression >2sigma(I)
_cod_data_source_file b600875e.txt
_cod_data_source_block fe10
_cod_original_sg_symbol_H-M 'R -3'
_cod_database_code 7203286

loop_
_symmetry_equiv_pos_as_xyz
'x, y, z'
'-y, x-y, z'
'-x+y, -x, z'
'x+2/3, y+1/3, z+1/3'
'-y+2/3, x-y+1/3, z+1/3'
'-x+y+2/3, -x+1/3, z+1/3'
'x+1/3, y+2/3, z+2/3'
'-y+1/3, x-y+2/3, z+2/3'
'-x+y+1/3, -x+2/3, z+2/3'
'-x, -y, -z'
'y, -x+y, -z'
'x-y, x, -z'
'-x+2/3, -y+1/3, -z+1/3'
'y+2/3, -x+y+1/3, -z+1/3'
'x-y+2/3, x+1/3, -z+1/3'
'-x+1/3, -y+2/3, -z+2/3'
'y+1/3, -x+y+2/3, -z+2/3'
'x-y+1/3, x+2/3, -z+2/3'

loop_
_atom_site_label
_atom_site_type_symbol
_atom_site_fract_x
_atom_site_fract_y
_atom_site_fract_z
_atom_site_U_iso_or_equiv
_atom_site_adp_type
_atom_site_occupancy
_atom_site_symmetry_multiplicity
_atom_site_calc_flag
_atom_site_refinement_flags
_atom_site_disorder_assembly
_atom_site_disorder_group
Fe1 Fe 0.380100(12) 0.105326(12) 0.63255(4) 0.03474(12) Uani 1 1 d . . .
Fe2 Fe 0.424607(12) 0.160887(12) 0.75244(4) 0.03642(13) Uani 1 1 d . . .
Fe3 Fe 0.432699(12) 0.218504(12) 0.84655(5) 0.03863(13) Uani 1 1 d . . .
Fe4 Fe 0.402442(12) 0.255930(12) 0.86833(5) 0.03836(13) Uani 1 1 d . . .
Fe5 Fe 0.347985(12) 0.260755(11) 0.80520(4) 0.03491(12) Uani 1 1 d . . .
C1 C 0.28746(10) -0.01475(11) 0.7589(4) 0.0558(12) Uani 1 1 d . . .
C2 C 0.29362(10) 0.00798(10) 0.8309(3) 0.0473(10) Uani 1 1 d . . .
H2 H 0.3135 0.0226 0.8449 0.057 Uiso 1 1 calc R . .
C3 C 0.27004(9) 0.00878(9) 0.8818(3) 0.0413(9) Uani 1 1 d . . .
H3 H 0.2741 0.0239 0.9300 0.050 Uiso 1 1 calc R . .
C4 C 0.24054(9) -0.01307(9) 0.8605(3) 0.0440(10) Uani 1 1 d . . .
H4 H 0.2248 -0.0125 0.8944 0.053 Uiso 1 1 calc R . .
C5 C 0.23439(11) -0.03572(11) 0.7889(3) 0.0574(12) Uani 1 1 d . . .
H5 H 0.2145 -0.0504 0.7749 0.069 Uiso 1 1 calc R . .
C6 C 0.25802(9) -0.03647(9) 0.7379(3) 0.0457(10) Uani 1 1 d . . .
H6 H 0.2540 -0.0516 0.6897 0.055 Uiso 1 1 calc R . .
C7 C 0.48671(11) 0.18145(10) 0.4446(3) 0.0569(12) Uani 1 1 d . . .
C8 C 0.50971(11) 0.21090(11) 0.4255(4) 0.0602(13) Uani 1 1 d . . .
H8 H 0.5282 0.2183 0.4586 0.072 Uiso 1 1 calc R . .
C9 C 0.50496(11) 0.22912(11) 0.3572(4) 0.0554(11) Uani 1 1 d . . .
H9 H 0.5204 0.2487 0.3444 0.066 Uiso 1 1 calc R . .
C10 C 0.47729(11) 0.21821(11) 0.3077(4) 0.0657(13) Uani 1 1 d . . .
H10 H 0.4741 0.2305 0.2621 0.079 Uiso 1 1 calc R . .
C11 C 0.45438(10) 0.18879(10) 0.3269(4) 0.0618(14) Uani 1 1 d . . .
H11 H 0.4359 0.1814 0.2934 0.074 Uiso 1 1 calc R . .
C12 C 0.45885(11) 0.17051(11) 0.3954(4) 0.0652(14) Uani 1 1 d . . .
H12 H 0.4434 0.1510 0.4086 0.078 Uiso 1 1 calc R . .
C13 C 0.50148(9) 0.15476(9) 1.0976(3) 0.0468(10) Uani 1 1 d . . .
C14 C 0.50639(11) 0.16559(11) 1.1990(4) 0.0631(13) Uani 1 1 d . . .
H14 H 0.4990 0.1780 1.2206 0.076 Uiso 1 1 calc R . .
C15 C 0.52229(13) 0.15809(12) 1.2681(5) 0.0723(15) Uani 1 1 d . . .
H15 H 0.5253 0.1652 1.3363 0.087 Uiso 1 1 calc R . .
C16 C 0.53382(11) 0.13996(12) 1.2360(4) 0.0681(15) Uani 1 1 d . . .
H16 H 0.5448 0.1352 1.2821 0.082 Uiso 1 1 calc R . .
C17 C 0.52874(12) 0.12894(13) 1.1343(5) 0.0699(14) Uani 1 1 d . . .
H17 H 0.5362 0.1165 1.1127 0.084 Uiso 1 1 calc R . .
C18 C 0.51277(10) 0.13633(11) 1.0656(3) 0.0618(14) Uani 1 1 d . . .
H18 H 0.5095 0.1290 0.9976 0.074 Uiso 1 1 calc R . .
C19 C 0.54988(11) 0.33227(10) 0.7734(4) 0.0639(14) Uani 1 1 d . . .
C20 C 0.55871(10) 0.36060(10) 0.7984(4) 0.0583(12) Uani 1 1 d . . .
H20 H 0.5451 0.3642 0.8347 0.070 Uiso 1 1 d R . .
C21 C 0.58702(9) 0.38538(9) 0.7792(3) 0.0432(10) Uani 1 1 d . . .
H21 H 0.5924 0.4046 0.8032 0.052 Uiso 1 1 calc R . .
C22 C 0.60673(10) 0.37979(10) 0.7219(4) 0.0539(11) Uani 1 1 d . . .
H22 H 0.6258 0.3956 0.7048 0.065 Uiso 1 1 calc R . .
C23 C 0.59802(14) 0.35053(12) 0.6899(4) 0.0743(16) Uani 1 1 d . . .
H23 H 0.6112 0.3468 0.6516 0.089 Uiso 1 1 calc R . .
C24 C 0.56968(12) 0.32705(11) 0.7155(4) 0.0692(15) Uani 1 1 d . . .
H24 H 0.5639 0.3076 0.6935 0.083 Uiso 1 1 calc R . .
C25 C 0.38183(9) 0.26309(8) 1.2343(3) 0.0364(8) Uani 1 1 d . . .
C26 C 0.35479(9) 0.23793(9) 1.2061(3) 0.0444(9) Uani 1 1 d . . .
H26 H 0.3421 0.2397 1.1585 0.053 Uiso 1 1 calc R . .
C27 C 0.34669(10) 0.20988(9) 1.2497(3) 0.0519(11) Uani 1 1 d . . .
H27 H 0.3285 0.1930 1.2313 0.062 Uiso 1 1 calc R . .
C28 C 0.36572(10) 0.20721(10) 1.3203(3) 0.0571(12) Uani 1 1 d . . .
H28 H 0.3604 0.1885 1.3491 0.068 Uiso 1 1 calc R . .
C29 C 0.39277(9) 0.23250(9) 1.3480(3) 0.0439(10) Uani 1 1 d . . .
H29 H 0.4055 0.2307 1.3954 0.053 Uiso 1 1 calc R . .
C30 C 0.40084(10) 0.26038(9) 1.3054(3) 0.0500(11) Uani 1 1 d . . .
H30 H 0.4189 0.2773 1.3244 0.060 Uiso 1 1 calc R . .
C31 C 0.33777(8) 0.00903(8) 0.6883(3) 0.0366(8) Uani 1 1 d . . .
H31A H 0.3496 0.0024 0.6491 0.044 Uiso 1 1 calc R . .
H31B H 0.3459 0.0135 0.7585 0.044 Uiso 1 1 calc R . .
C32 C 0.34264(10) 0.03829(9) 0.6395(3) 0.0462(10) Uani 1 1 d . . .
C33 C 0.47081(9) 0.12956(10) 0.5390(3) 0.0511(11) Uani 1 1 d . . .
H33A H 0.4812 0.1213 0.5782 0.061 Uiso 1 1 calc R . .
H33B H 0.4622 0.1177 0.4763 0.061 Uiso 1 1 calc R . .
C34 C 0.44572(9) 0.13118(9) 0.6081(3) 0.0439(9) Uani 1 1 d . . .
C35 C 0.47528(9) 0.18250(9) 1.0496(3) 0.0431(9) Uani 1 1 d . . .
H35A H 0.4934 0.2019 1.0594 0.052 Uiso 1 1 calc R . .
H35B H 0.4630 0.1779 1.1121 0.052 Uiso 1 1 calc R . .
C36 C 0.45772(9) 0.18379(10) 0.9558(4) 0.0512(11) Uani 1 1 d . . .
C37 C 0.49789(8) 0.31501(8) 0.8506(3) 0.0394(9) Uani 1 1 d . . .
H37A H 0.4954 0.3291 0.8073 0.047 Uiso 1 1 calc R . .
H37B H 0.5038 0.3235 0.9200 0.047 Uiso 1 1 calc R . .
C38 C 0.46899(10) 0.28518(9) 0.8549(4) 0.0492(10) Uani 1 1 d . . .
C39 C 0.37621(9) 0.29648(9) 1.1204(3) 0.0415(9) Uani 1 1 d . . .
H39A H 0.3841 0.3180 1.1158 0.050 Uiso 1 1 calc R . .
H39B H 0.3553 0.2873 1.1416 0.050 Uiso 1 1 calc R . .
C40 C 0.37763(9) 0.28401(9) 1.0058(3) 0.0437(9) Uani 1 1 d . . .
C41 C 0.32437(9) 0.09138(10) 0.7640(3) 0.0531(11) Uani 1 1 d . . .
H41A H 0.3123 0.0703 0.7804 0.080 Uiso 1 1 calc R . .
H41B H 0.3119 0.1005 0.7643 0.080 Uiso 1 1 calc R . .
H41C H 0.3401 0.1011 0.8150 0.080 Uiso 1 1 calc R . .
C42 C 0.40733(10) 0.10027(9) 0.8259(3) 0.0551(11) Uani 1 1 d . . .
H42A H 0.3941 0.0894 0.8826 0.083 Uiso 1 1 calc R . .
H42B H 0.4272 0.1135 0.8524 0.083 Uiso 1 1 calc R . .
H42C H 0.4080 0.0863 0.7775 0.083 Uiso 1 1 calc R . .
C43 C 0.40583(9) 0.16753(9) 0.5404(3) 0.0464(10) Uani 1 1 d . . .
H43A H 0.4127 0.1594 0.4867 0.070 Uiso 1 1 calc R . .
H43B H 0.4217 0.1874 0.5582 0.070 Uiso 1 1 calc R . .
H43C H 0.3886 0.1685 0.5158 0.070 Uiso 1 1 calc R . .
C44 C 0.38257(9) 0.15893(10) 0.9194(3) 0.0446(10) Uani 1 1 d . . .
H44A H 0.3942 0.1624 0.9819 0.067 Uiso 1 1 calc R . .
H44B H 0.3723 0.1378 0.9027 0.067 Uiso 1 1 calc R . .
H44C H 0.3681 0.1653 0.9298 0.067 Uiso 1 1 calc R . .
C45 C 0.47757(9) 0.22197(9) 0.6849(3) 0.0490(11) Uani 1 1 d . . .
H45B H 0.4885 0.2117 0.6982 0.059 Uiso 1 1 d R . .
H45C H 0.4881 0.2418 0.7150 0.059 Uiso 1 1 d R . .
H45A H 0.4757 0.2236 0.6110 0.059 Uiso 1 1 d R . .
C46 C 0.42063(9) 0.23423(9) 1.0649(3) 0.0482(10) Uani 1 1 d . . .
H46A H 0.4311 0.2554 1.0808 0.072 Uiso 1 1 calc R . .
H46B H 0.4336 0.2261 1.0789 0.072 Uiso 1 1 calc R . .
H46C H 0.4029 0.2241 1.1074 0.072 Uiso 1 1 calc R . .
C47 C 0.39887(9) 0.22714(8) 0.6607(3) 0.0402(9) Uani 1 1 d . . .
H47A H 0.4038 0.2134 0.6271 0.060 Uiso 1 1 calc R . .
H47B H 0.4070 0.2455 0.6210 0.060 Uiso 1 1 calc R . .
H47C H 0.3774 0.2181 0.6650 0.060 Uiso 1 1 calc R . .
C48 C 0.34100(9) 0.20538(9) 0.9331(4) 0.0528(11) Uani 1 1 d . . .
H48A H 0.3411 0.1880 0.9055 0.079 Uiso 1 1 calc R . .
H48B H 0.3207 0.2015 0.9358 0.079 Uiso 1 1 calc R . .
H48C H 0.3494 0.2095 1.0021 0.079 Uiso 1 1 calc R . .
C49 C 0.40858(10) 0.29975(10) 0.6902(3) 0.0506(10) Uani 1 1 d . . .
H49A H 0.4285 0.3134 0.7156 0.076 Uiso 1 1 calc R . .
H49B H 0.3989 0.3109 0.6705 0.076 Uiso 1 1 calc R . .
H49C H 0.4099 0.2891 0.6307 0.076 Uiso 1 1 calc R . .
C50 C 0.29209(10) 0.24360(10) 0.9295(3) 0.0512(11) Uani 1 1 d . . .
H50A H 0.2762 0.2475 0.9104 0.077 Uiso 1 1 calc R . .
H50B H 0.3074 0.2606 0.9670 0.077 Uiso 1 1 calc R . .
H50C H 0.2841 0.2260 0.9729 0.077 Uiso 1 1 calc R . .
O1 O 0.30797(6) -0.01536(6) 0.6941(2) 0.0369(6) Uani 1 1 d . . .
O2 O 0.31998(5) 0.03585(5) 0.59010(18) 0.0300(5) Uani 1 1 d . . .
O3 O 0.36727(5) 0.06104(5) 0.66242(19) 0.0338(5) Uani 1 1 d . . .
O4 O 0.49226(7) 0.16372(7) 0.5130(2) 0.0584(8) Uani 1 1 d . . .
O5 O 0.45359(5) 0.15275(5) 0.6692(2) 0.0352(6) Uani 1 1 d . . .
O6 O 0.42073(5) 0.11032(5) 0.5831(2) 0.0350(6) Uani 1 1 d . . .
O7 O 0.48352(6) 0.15879(6) 1.0315(2) 0.0549(8) Uani 1 1 d . . .
O8 O 0.45522(6) 0.20761(6) 0.9552(2) 0.0408(6) Uani 1 1 d . . .
O9 O 0.44980(6) 0.16460(6) 0.8836(2) 0.0414(6) Uani 1 1 d . . .
O10 O 0.52071(6) 0.30912(6) 0.8062(2) 0.0477(7) Uani 1 1 d . . .
O11 O 0.44732(5) 0.28897(5) 0.8698(2) 0.0391(6) Uani 1 1 d . . .
O12 O 0.46982(6) 0.26146(5) 0.8503(2) 0.0398(6) Uani 1 1 d . . .
O13 O 0.39251(6) 0.29089(6) 1.1993(2) 0.0408(6) Uani 1 1 d . . .
O14 O 0.35876(5) 0.28202(6) 0.9457(2) 0.0383(6) Uani 1 1 d . . .
O15 O 0.39755(5) 0.27666(5) 0.99510(19) 0.0331(5) Uani 1 1 d . . .
O16 O 0.33815(5) 0.09487(5) 0.65812(17) 0.0283(5) Uani 1 1 d . . .
O17 O 0.39660(5) 0.11725(5) 0.77499(18) 0.0311(5) Uani 1 1 d . . .
O18 O 0.39797(5) 0.14948(5) 0.62630(18) 0.0296(5) Uani 1 1 d . . .
O19 O 0.40196(6) 0.17545(6) 0.8366(2) 0.0391(6) Uani 1 1 d . . .
O20 O 0.44810(6) 0.20525(6) 0.7318(2) 0.0431(6) Uani 1 1 d . . .
O21 O 0.41194(5) 0.22979(5) 0.95368(19) 0.0340(5) Uani 1 1 d . . .
O22 O 0.41111(5) 0.23355(5) 0.7607(2) 0.0362(6) Uani 1 1 d . . .
O23 O 0.35920(5) 0.23168(5) 0.86506(19) 0.0337(5) Uani 1 1 d . . .
O24 O 0.39113(5) 0.27825(5) 0.7720(2) 0.0355(6) Uani 1 1 d . . .
O25 O 0.30480(6) 0.23874(5) 0.83760(19) 0.0355(6) Uani 1 1 d . . .
O26 O 0.6667 0.3333 0.5474(4) 0.0571(13) Uani 1 3 d S . .
H26D H 0.6510 0.3180 0.5692 0.069 Uiso 0.33 1 d PR . .
H26B H 0.6691 0.3363 0.4820 0.069 Uiso 0.33 1 d PR . .
O27 O 0.6667 0.3333 0.7766(7) 0.054(3) Uani 0.50 3 d SP . .
H27A H 0.6659 0.3179 0.7553 0.065 Uiso 0.17 1 calc PR . .
H27D H 0.6824 0.3489 0.7987 0.065 Uiso 0.17 1 d PR . .
O28 O 0.56529(15) 0.23349(14) 0.6197(5) 0.0605(16) Uani 0.50 1 d P . .
H28D H 0.5480 0.2181 0.6282 0.073 Uiso 0.50 1 d PR . .
H28B H 0.5742 0.2304 0.5694 0.073 Uiso 0.50 1 d PR . .
O29 O 0.61786(14) 0.34635(15) 0.3473(5) 0.0559(16) Uani 0.50 1 d P . .
H29B H 0.6319 0.3607 0.3131 0.067 Uiso 0.50 1 d PR . .
H29C H 0.6113 0.3300 0.3131 0.067 Uiso 0.50 1 d PR . .
O30 O 0.55210(15) 0.29468(14) 0.5013(5) 0.0651(17) Uani 0.50 1 d P . .
H30D H 0.5672 0.3065 0.4642 0.078 Uiso 0.50 1 d PR . .
H30A H 0.5360 0.2891 0.4666 0.078 Uiso 0.50 1 d PR . .
O31 O 0.54691(12) 0.29141(12) 0.1854(4) 0.0453(13) Uani 0.50 1 d P . .
H31D H 0.5481 0.2923 0.2516 0.054 Uiso 0.50 1 d PR . .
H31C H 0.5599 0.2873 0.1612 0.054 Uiso 0.50 1 d PR . .
O32 O 0.33927(11) 0.17968(11) 0.5490(4) 0.0407(12) Uani 0.50 1 d P . .
H32D H 0.3564 0.1889 0.5191 0.049 Uiso 0.50 1 d PR . .
H32C H 0.3414 0.1749 0.6106 0.049 Uiso 0.50 1 d PR . .

loop_
_atom_site_aniso_label
_atom_site_aniso_U_11
_atom_site_aniso_U_22
_atom_site_aniso_U_33
_atom_site_aniso_U_23
_atom_site_aniso_U_13
_atom_site_aniso_U_12
Fe1 0.0378(3) 0.0316(3) 0.0414(3) 0.0017(2) 0.0008(2) 0.0223(2)
Fe2 0.0363(3) 0.0321(3) 0.0445(3) 0.0033(2) 0.0000(2) 0.0198(2)
Fe3 0.0374(3) 0.0332(3) 0.0474(3) -0.0006(2) -0.0001(2) 0.0192(2)
Fe4 0.0391(3) 0.0332(3) 0.0470(3) 0.0023(2) 0.0028(2) 0.0211(2)
Fe5 0.0382(3) 0.0314(3) 0.0393(3) 0.0015(2) 0.0013(2) 0.0205(2)
C1 0.053(3) 0.056(3) 0.060(3) 0.020(2) 0.005(2) 0.029(2)
C2 0.047(2) 0.065(3) 0.047(2) 0.002(2) -0.0050(19) 0.040(2)
C3 0.048(2) 0.045(2) 0.046(2) 0.0017(18) -0.0080(18) 0.034(2)
C4 0.043(2) 0.036(2) 0.035(2) 0.0146(17) 0.0115(17) 0.0064(18)
C5 0.066(3) 0.055(3) 0.044(3) 0.012(2) 0.014(2) 0.025(2)
C6 0.038(2) 0.040(2) 0.049(3) 0.0199(18) 0.0051(18) 0.0119(18)
C7 0.059(3) 0.042(2) 0.036(2) 0.0080(18) 0.004(2) 0.000(2)
C8 0.050(3) 0.059(3) 0.043(3) 0.011(2) -0.0118(19) 0.006(2)
C9 0.057(3) 0.056(3) 0.051(3) -0.018(2) -0.002(2) 0.027(2)
C10 0.061(3) 0.054(3) 0.057(3) 0.006(2) -0.003(2) 0.010(2)
C11 0.048(3) 0.047(3) 0.047(3) 0.001(2) 0.002(2) -0.008(2)
C12 0.054(3) 0.055(3) 0.050(3) 0.009(2) 0.003(2) 0.000(2)
C13 0.041(2) 0.044(2) 0.042(2) 0.0125(18) 0.0058(18) 0.0112(19)
C14 0.054(3) 0.056(3) 0.052(3) -0.001(2) -0.003(2) 0.006(2)
C15 0.068(3) 0.057(3) 0.066(4) -0.011(3) 0.002(3) 0.012(3)
C16 0.052(3) 0.079(3) 0.052(3) 0.020(3) -0.024(2) 0.017(3)
C17 0.058(3) 0.069(3) 0.075(4) 0.015(3) 0.008(3) 0.026(3)
C18 0.041(2) 0.062(3) 0.034(2) 0.003(2) 0.0113(19) -0.010(2)
C19 0.058(3) 0.036(2) 0.070(3) 0.007(2) -0.016(2) 0.003(2)
C20 0.044(3) 0.056(3) 0.080(4) 0.016(2) -0.004(2) 0.029(2)
C21 0.054(2) 0.039(2) 0.053(3) -0.0131(18) -0.0116(19) 0.035(2)
C22 0.052(3) 0.042(2) 0.068(3) 0.005(2) 0.011(2) 0.024(2)
C23 0.094(4) 0.059(3) 0.055(3) 0.012(2) 0.026(3) 0.027(3)
C24 0.076(3) 0.045(3) 0.058(3) -0.005(2) 0.018(3) 0.008(2)
C25 0.047(2) 0.038(2) 0.039(2) 0.0101(16) 0.0162(17) 0.0318(18)
C26 0.046(2) 0.048(2) 0.051(2) 0.0047(19) 0.0074(18) 0.033(2)
C27 0.043(2) 0.039(2) 0.046(3) 0.0044(18) 0.0177(19) -0.0005(19)
C28 0.056(3) 0.048(3) 0.044(3) 0.022(2) 0.021(2) 0.008(2)
C29 0.038(2) 0.036(2) 0.040(2) 0.0174(17) 0.0186(17) 0.0047(17)
C30 0.045(2) 0.041(2) 0.042(2) 0.0168(18) 0.0199(19) 0.0051(19)
C31 0.045(2) 0.0352(19) 0.039(2) 0.0083(15) 0.0044(16) 0.0276(17)
C32 0.056(3) 0.037(2) 0.046(2) 0.0076(17) 0.0055(19) 0.023(2)
C33 0.048(2) 0.053(3) 0.041(2) -0.0073(18) 0.0180(19) 0.017(2)
C34 0.050(2) 0.037(2) 0.049(2) 0.0031(17) 0.0047(19) 0.0253(19)
C35 0.036(2) 0.041(2) 0.037(2) 0.0063(16) -0.0031(16) 0.0073(17)
C36 0.041(2) 0.057(3) 0.059(3) 0.004(2) 0.0002(19) 0.028(2)
C37 0.044(2) 0.041(2) 0.048(2) -0.0046(17) 0.0078(17) 0.0322(18)
C38 0.050(2) 0.033(2) 0.063(3) 0.0112(18) 0.005(2) 0.0193(19)
C39 0.038(2) 0.042(2) 0.047(2) -0.0008(17) 0.0008(16) 0.0220(18)
C40 0.036(2) 0.038(2) 0.044(2) 0.0050(17) -0.0035(16) 0.0078(17)
C41 0.041(2) 0.051(3) 0.038(2) 0.0121(18) 0.0010(17) 0.0020(19)
C42 0.047(2) 0.043(2) 0.041(2) 0.0044(18) 0.0029(19) -0.0028(19)
C43 0.039(2) 0.040(2) 0.044(2) 0.0063(17) -0.0047(17) 0.0081(18)
C44 0.041(2) 0.053(2) 0.048(2) 0.0067(18) 0.0160(18) 0.030(2)
C45 0.060(3) 0.035(2) 0.054(3) 0.0199(18) 0.037(2) 0.025(2)
C46 0.041(2) 0.040(2) 0.043(2) 0.0099(18) 0.0036(18) 0.0049(18)
C47 0.039(2) 0.034(2) 0.042(2) -0.0104(16) -0.0049(16) 0.0142(17)
C48 0.044(2) 0.042(2) 0.052(3) 0.0059(19) 0.018(2) 0.0062(19)
C49 0.048(2) 0.049(2) 0.042(2) 0.0143(19) 0.0080(19) 0.015(2)
C50 0.046(2) 0.051(2) 0.041(2) -0.0145(19) 0.0006(18) 0.013(2)
O1 0.0379(14) 0.0347(13) 0.0418(15) 0.0007(11) 0.0003(11) 0.0208(12)
O2 0.0363(13) 0.0256(12) 0.0348(13) 0.0023(10) 0.0013(10) 0.0206(11)
O3 0.0322(13) 0.0283(12) 0.0438(15) 0.0012(10) 0.0006(11) 0.0173(11)
O4 0.0539(18) 0.0472(17) 0.0531(19) -0.0014(14) 0.0222(15) 0.0095(14)
O5 0.0320(13) 0.0253(12) 0.0488(16) 0.0003(10) 0.0054(11) 0.0148(11)
O6 0.0286(12) 0.0279(13) 0.0497(15) -0.0039(11) -0.0007(11) 0.0150(11)
O7 0.0447(17) 0.0482(17) 0.0465(17) 0.0060(13) -0.0071(13) 0.0042(14)
O8 0.0369(14) 0.0420(15) 0.0487(16) -0.0018(12) -0.0071(12) 0.0236(13)
O9 0.0445(15) 0.0387(14) 0.0475(16) -0.0048(12) -0.0075(12) 0.0258(13)
O10 0.0478(16) 0.0419(15) 0.0397(16) 0.0003(12) 0.0294(13) 0.0123(13)
O11 0.0328(13) 0.0300(13) 0.0525(17) 0.0033(11) 0.0015(11) 0.0143(11)
O12 0.0368(14) 0.0339(14) 0.0496(16) -0.0027(11) 0.0022(12) 0.0184(12)
O13 0.0460(15) 0.0446(15) 0.0344(14) 0.0051(11) -0.0013(11) 0.0248(13)
O14 0.0308(13) 0.0394(14) 0.0389(15) 0.0007(11) -0.0036(11) 0.0132(11)
O15 0.0369(13) 0.0280(12) 0.0363(14) 0.0012(10) 0.0009(10) 0.0176(11)
O16 0.0302(12) 0.0333(13) 0.0285(12) -0.0007(10) -0.0011(9) 0.0211(11)
O17 0.0406(13) 0.0310(12) 0.0292(12) 0.0037(10) -0.0009(10) 0.0236(11)
O18 0.0338(13) 0.0255(12) 0.0354(13) 0.0035(9) -0.0045(10) 0.0193(10)
O19 0.0473(15) 0.0349(13) 0.0395(15) -0.0030(11) -0.0067(12) 0.0238(13)
O20 0.0372(14) 0.0424(15) 0.0537(17) -0.0014(12) 0.0028(12) 0.0229(13)
O21 0.0361(13) 0.0340(13) 0.0358(14) 0.0019(10) 0.0035(10) 0.0204(11)
O22 0.0326(13) 0.0356(14) 0.0370(14) 0.0020(10) 0.0016(10) 0.0146(11)
O23 0.0297(12) 0.0318(13) 0.0404(14) 0.0029(10) 0.0041(10) 0.0159(11)
O24 0.0284(12) 0.0340(13) 0.0414(14) 0.0013(11) 0.0009(10) 0.0136(11)
O25 0.0382(14) 0.0357(13) 0.0343(14) -0.0037(11) 0.0022(11) 0.0197(12)
O26 0.060(2) 0.060(2) 0.050(3) 0.000 0.000 0.0302(10)
O27 0.063(4) 0.063(4) 0.036(5) 0.000 0.000 0.032(2)
O28 0.074(4) 0.053(4) 0.055(4) -0.001(3) 0.002(3) 0.032(3)
O29 0.053(4) 0.076(4) 0.052(4) -0.008(3) -0.010(3) 0.043(3)
O30 0.067(4) 0.056(4) 0.064(4) 0.004(3) 0.003(3) 0.024(3)
O31 0.040(3) 0.042(3) 0.041(3) 0.004(2) -0.001(2) 0.011(2)
O32 0.038(3) 0.037(3) 0.045(3) 0.003(2) 0.001(2) 0.016(2)

loop_
_atom_type_symbol
_atom_type_description
_atom_type_scat_dispersion_real
_atom_type_scat_dispersion_imag
_atom_type_scat_source
C C 0.0033 0.0016 'International Tables Vol C Tables 4.2.6.8 and 6.1.1.4'
H H 0.0000 0.0000 'International Tables Vol C Tables 4.2.6.8 and 6.1.1.4'
O O 0.0106 0.0060 'International Tables Vol C Tables 4.2.6.8 and 6.1.1.4'
Fe Fe 0.3463 0.8444 'International Tables Vol C Tables 4.2.6.8 and 6.1.1.4'

loop_
_geom_angle_atom_site_label_1
_geom_angle_atom_site_label_2
_geom_angle_atom_site_label_3
_geom_angle
_geom_angle_site_symmetry_1
_geom_angle_site_symmetry_3
_geom_angle_publ_flag
O25 Fe1 O16 76.52(10) 13_556 . ?
O25 Fe1 O18 99.81(10) 13_556 . ?
O16 Fe1 O18 97.85(9) . . ?
O25 Fe1 O17 175.82(10) 13_556 . ?
O16 Fe1 O17 99.82(9) . . ?
O18 Fe1 O17 78.56(9) . . ?
O25 Fe1 O3 90.74(10) 13_556 . ?
O16 Fe1 O3 88.03(9) . . ?
O18 Fe1 O3 168.86(9) . . ?
O17 Fe1 O3 91.15(9) . . ?
O25 Fe1 O6 94.03(10) 13_556 . ?
O16 Fe1 O6 169.06(9) . . ?
O18 Fe1 O6 89.11(9) . . ?
O17 Fe1 O6 89.81(10) . . ?
O3 Fe1 O6 86.58(9) . . ?
O17 Fe2 O19 96.61(10) . . ?
O17 Fe2 O20 172.69(10) . . ?
O19 Fe2 O20 77.04(10) . . ?
O17 Fe2 O18 77.64(9) . . ?
O19 Fe2 O18 96.19(10) . . ?
O20 Fe2 O18 99.25(10) . . ?
O17 Fe2 O5 92.07(9) . . ?
O19 Fe2 O5 170.78(10) . . ?
O20 Fe2 O5 94.48(10) . . ?
O18 Fe2 O5 88.67(10) . . ?
O17 Fe2 O9 92.95(10) . . ?
O19 Fe2 O9 88.76(10) . . ?
O20 Fe2 O9 90.56(11) . . ?
O18 Fe2 O9 169.78(9) . . ?
O5 Fe2 O9 87.70(10) . . ?
O20 Fe3 O22 96.81(11) . . ?
O20 Fe3 O19 78.29(11) . . ?
O22 Fe3 O19 96.36(10) . . ?
O20 Fe3 O21 172.57(10) . . ?
O22 Fe3 O21 77.68(10) . . ?
O19 Fe3 O21 97.22(10) . . ?
O20 Fe3 O8 92.14(11) . . ?
O22 Fe3 O8 170.33(10) . . ?
O19 Fe3 O8 89.02(10) . . ?
O21 Fe3 O8 93.71(10) . . ?
O20 Fe3 O12 94.10(11) . . ?
O22 Fe3 O12 89.67(10) . . ?
O19 Fe3 O12 170.77(10) . . ?
O21 Fe3 O12 90.88(10) . . ?
O8 Fe3 O12 86.03(10) . . ?
O23 Fe4 O24 77.39(10) . . ?
O23 Fe4 O21 99.75(10) . . ?
O24 Fe4 O21 173.58(10) . . ?
O23 Fe4 O22 97.47(10) . . ?
O24 Fe4 O22 96.65(10) . . ?
O21 Fe4 O22 77.93(10) . . ?
O23 Fe4 O15 87.22(10) . . ?
O24 Fe4 O15 92.86(10) . . ?
O21 Fe4 O15 92.74(10) . . ?
O22 Fe4 O15 170.12(10) . . ?
O23 Fe4 O11 168.73(10) . . ?
O24 Fe4 O11 93.45(10) . . ?
O21 Fe4 O11 90.00(10) . . ?
O22 Fe4 O11 90.04(10) . . ?
O15 Fe4 O11 86.68(10) . . ?
O25 Fe5 O24 173.28(10) . . ?
O25 Fe5 O16 75.48(9) . 13_556 ?
O24 Fe5 O16 101.93(10) . 13_556 ?
O25 Fe5 O23 98.75(10) . . ?
O24 Fe5 O23 75.35(10) . . ?
O16 Fe5 O23 98.21(9) 13_556 . ?
O25 Fe5 O14 92.66(10) . . ?
O24 Fe5 O14 90.31(10) . . ?
O16 Fe5 O14 167.44(9) 13_556 . ?
O23 Fe5 O14 87.51(10) . . ?
O25 Fe5 O2 93.68(10) . 13_556 ?
O24 Fe5 O2 92.41(9) . 13_556 ?
O16 Fe5 O2 88.02(9) 13_556 13_556 ?
O23 Fe5 O2 167.15(9) . 13_556 ?
O14 Fe5 O2 88.67(10) . 13_556 ?
O1 C1 C6 114.2(4) . . ?
O1 C1 C2 124.9(4) . . ?
C6 C1 C2 120.1(4) . . ?
C3 C2 C1 119.9(4) . . ?
C3 C2 H2 120.0 . . ?
C1 C2 H2 120.0 . . ?
C4 C3 C2 119.7(4) . . ?
C4 C3 H3 120.2 . . ?
C2 C3 H3 120.2 . . ?
C3 C4 C5 120.4(4) . . ?
C3 C4 H4 119.8 . . ?
C5 C4 H4 119.8 . . ?
C4 C5 C6 119.8(4) . . ?
C4 C5 H5 120.1 . . ?
C6 C5 H5 120.1 . . ?
C1 C6 C5 120.0(5) . . ?
C1 C6 H6 120.0 . . ?
C5 C6 H6 120.0 . . ?
O4 C7 C8 118.6(4) . . ?
O4 C7 C12 121.7(4) . . ?
C8 C7 C12 119.7(4) . . ?
C9 C8 C7 120.1(4) . . ?
C9 C8 H8 120.0 . . ?
C7 C8 H8 120.0 . . ?
C8 C9 C10 120.3(5) . . ?
C8 C9 H9 119.8 . . ?
C10 C9 H9 119.8 . . ?
C9 C10 C11 119.5(5) . . ?
C9 C10 H10 120.3 . . ?
C11 C10 H10 120.3 . . ?
C12 C11 C10 120.6(5) . . ?
C12 C11 H11 119.7 . . ?
C10 C11 H11 119.7 . . ?
C11 C12 C7 119.8(4) . . ?
C11 C12 H12 120.1 . . ?
C7 C12 H12 120.1 . . ?
O7 C13 C14 122.2(4) . . ?
O7 C13 C18 117.8(4) . . ?
C14 C13 C18 119.6(5) . . ?
C15 C14 C13 120.3(5) . . ?
C15 C14 H14 119.9 . . ?
C13 C14 H14 119.9 . . ?
C14 C15 C16 120.2(5) . . ?
C14 C15 H15 119.9 . . ?
C16 C15 H15 119.9 . . ?
C15 C16 C17 119.5(5) . . ?
C15 C16 H16 120.2 . . ?
C17 C16 H16 120.2 . . ?
C18 C17 C16 120.2(5) . . ?
C18 C17 H17 119.9 . . ?
C16 C17 H17 119.9 . . ?
C17 C18 C13 120.1(5) . . ?
C17 C18 H18 119.9 . . ?
C13 C18 H18 119.9 . . ?
C20 C19 C24 117.3(5) . . ?
C20 C19 O10 118.7(5) . . ?
C24 C19 O10 124.0(4) . . ?
C19 C20 C21 125.9(5) . . ?
C19 C20 H20 117.4 . . ?
C21 C20 H20 116.6 . . ?
C22 C21 C20 116.0(4) . . ?
C22 C21 H21 122.0 . . ?
C20 C21 H21 122.0 . . ?
C21 C22 C23 120.1(4) . . ?
C21 C22 H22 119.9 . . ?
C23 C22 H22 119.9 . . ?
C24 C23 C22 119.8(5) . . ?
C24 C23 H23 120.1 . . ?
C22 C23 H23 120.1 . . ?
C23 C24 C19 120.6(5) . . ?
C23 C24 H24 119.7 . . ?
C19 C24 H24 119.7 . . ?
O13 C25 C26 126.5(3) . . ?
O13 C25 C30 113.4(3) . . ?
C26 C25 C30 120.1(3) . . ?
C25 C26 C27 119.8(4) . . ?
C25 C26 H26 120.1 . . ?
C27 C26 H26 120.1 . . ?
C28 C27 C26 120.0(4) . . ?
C28 C27 H27 120.0 . . ?
C26 C27 H27 120.0 . . ?
C27 C28 C29 119.9(4) . . ?
C27 C28 H28 120.1 . . ?
C29 C28 H28 120.1 . . ?
C30 C29 C28 120.3(4) . . ?
C30 C29 H29 119.8 . . ?
C28 C29 H29 119.8 . . ?
C29 C30 C25 119.9(4) . . ?
C29 C30 H30 120.0 . . ?
C25 C30 H30 120.0 . . ?
O1 C31 C32 117.7(3) . . ?
O1 C31 H31A 107.9 . . ?
C32 C31 H31A 107.9 . . ?
O1 C31 H31B 107.9 . . ?
C32 C31 H31B 107.9 . . ?
H31A C31 H31B 107.2 . . ?
O3 C32 O2 130.8(3) . . ?
O3 C32 C31 114.3(3) . . ?
O2 C32 C31 114.5(3) . . ?
O4 C33 C34 101.1(3) . . ?
O4 C33 H33A 111.5 . . ?
C34 C33 H33A 111.5 . . ?
O4 C33 H33B 111.5 . . ?
C34 C33 H33B 111.5 . . ?
H33A C33 H33B 109.4 . . ?
O6 C34 O5 131.9(3) . . ?
O6 C34 C33 109.0(3) . . ?
O5 C34 C33 118.9(3) . . ?
O7 C35 C36 109.1(3) . . ?
O7 C35 H35A 109.9 . . ?
C36 C35 H35A 109.9 . . ?
O7 C35 H35B 109.9 . . ?
C36 C35 H35B 109.9 . . ?
H35A C35 H35B 108.3 . . ?
O9 C36 O8 126.0(4) . . ?
O9 C36 C35 120.9(4) . . ?
O8 C36 C35 112.7(4) . . ?
O10 C37 C38 106.7(3) . . ?
O10 C37 H37A 110.4 . . ?
C38 C37 H37A 110.4 . . ?
O10 C37 H37B 110.4 . . ?
C38 C37 H37B 110.4 . . ?
H37A C37 H37B 108.6 . . ?
O11 C38 O12 129.6(3) . . ?
O11 C38 C37 110.6(3) . . ?
O12 C38 C37 119.7(3) . . ?
O13 C39 C40 114.7(3) . . ?
O13 C39 H39A 108.6 . . ?
C40 C39 H39A 108.6 . . ?
O13 C39 H39B 108.6 . . ?
C40 C39 H39B 108.6 . . ?
H39A C39 H39B 107.6 . . ?
O14 C40 O15 130.0(4) . . ?
O14 C40 C39 115.1(3) . . ?
O15 C40 C39 114.9(3) . . ?
O16 C41 H41A 109.5 . . ?
O16 C41 H41B 109.5 . . ?
H41A C41 H41B 109.5 . . ?
O16 C41 H41C 109.5 . . ?
H41A C41 H41C 109.5 . . ?
H41B C41 H41C 109.5 . . ?
O17 C42 H42A 109.5 . . ?
O17 C42 H42B 109.5 . . ?
H42A C42 H42B 109.5 . . ?
O17 C42 H42C 109.5 . . ?
H42A C42 H42C 109.5 . . ?
H42B C42 H42C 109.5 . . ?
O18 C43 H43A 109.5 . . ?
O18 C43 H43B 109.5 . . ?
H43A C43 H43B 109.5 . . ?
O18 C43 H43C 109.5 . . ?
H43A C43 H43C 109.5 . . ?
H43B C43 H43C 109.5 . . ?
O19 C44 H44A 109.5 . . ?
O19 C44 H44B 109.5 . . ?
H44A C44 H44B 109.5 . . ?
O19 C44 H44C 109.5 . . ?
H44A C44 H44C 109.5 . . ?
H44B C44 H44C 109.5 . . ?
O20 C45 H45B 109.0 . . ?
O20 C45 H45C 109.3 . . ?
H45B C45 H45C 109.5 . . ?
O20 C45 H45A 110.1 . . ?
H45B C45 H45A 109.5 . . ?
H45C C45 H45A 109.5 . . ?
O21 C46 H46A 109.5 . . ?
O21 C46 H46B 109.5 . . ?
H46A C46 H46B 109.5 . . ?
O21 C46 H46C 109.5 . . ?
H46A C46 H46C 109.5 . . ?
H46B C46 H46C 109.5 . . ?
O22 C47 H47A 109.5 . . ?
O22 C47 H47B 109.5 . . ?
H47A C47 H47B 109.5 . . ?
O22 C47 H47C 109.5 . . ?
H47A C47 H47C 109.5 . . ?
H47B C47 H47C 109.5 . . ?
O23 C48 H48A 109.5 . . ?
O23 C48 H48B 109.5 . . ?
H48A C48 H48B 109.5 . . ?
O23 C48 H48C 109.5 . . ?
H48A C48 H48C 109.5 . . ?
H48B C48 H48C 109.5 . . ?
O24 C49 H49A 109.5 . . ?
O24 C49 H49B 109.5 . . ?
H49A C49 H49B 109.5 . . ?
O24 C49 H49C 109.5 . . ?
H49A C49 H49C 109.5 . . ?
H49B C49 H49C 109.5 . . ?
O25 C50 H50A 109.5 . . ?
O25 C50 H50B 109.5 . . ?
H50A C50 H50B 109.5 . . ?
O25 C50 H50C 109.5 . . ?
H50A C50 H50C 109.5 . . ?
H50B C50 H50C 109.5 . . ?
C1 O1 C31 121.4(2) . . ?
C32 O2 Fe5 122.90(18) . 13_556 ?
C32 O3 Fe1 126.92(19) . . ?
C7 O4 C33 127.2(2) . . ?
C34 O5 Fe2 124.50(19) . . ?
C34 O6 Fe1 125.01(19) . . ?
C13 O7 C35 121.5(2) . . ?
C36 O8 Fe3 126.6(2) . . ?
C36 O9 Fe2 127.67(19) . . ?
C19 O10 C37 123.8(2) . . ?
C38 O11 Fe4 126.20(19) . . ?
C38 O12 Fe3 125.5(2) . . ?
C25 O13 C39 119.16(19) . . ?
C40 O14 Fe5 127.3(2) . . ?
C40 O15 Fe4 125.16(18) . . ?
C41 O16 Fe1 124.69(17) . . ?
C41 O16 Fe5 128.39(16) . 13_556 ?
Fe1 O16 Fe5 100.55(10) . 13_556 ?
C42 O17 Fe1 118.60(18) . . ?
C42 O17 Fe2 118.72(16) . . ?
Fe1 O17 Fe2 99.79(10) . . ?
C43 O18 Fe1 128.38(18) . . ?
C43 O18 Fe2 121.81(17) . . ?
Fe1 O18 Fe2 99.17(9) . . ?
C44 O19 Fe3 123.48(18) . . ?
C44 O19 Fe2 123.56(16) . . ?
Fe3 O19 Fe2 99.54(12) . . ?
C45 O20 Fe3 126.50(17) . . ?
C45 O20 Fe2 126.15(15) . . ?
Fe3 O20 Fe2 100.34(12) . . ?
C46 O21 Fe4 126.13(18) . . ?
C46 O21 Fe3 123.17(18) . . ?
Fe4 O21 Fe3 99.40(11) . . ?
C47 O22 Fe3 134.22(16) . . ?
C47 O22 Fe4 124.95(16) . . ?
Fe3 O22 Fe4 99.71(11) . . ?
C48 O23 Fe4 124.96(19) . . ?
C48 O23 Fe5 128.32(18) . . ?
Fe4 O23 Fe5 101.22(10) . . ?
C49 O24 Fe4 130.24(18) . . ?
C49 O24 Fe5 128.53(18) . . ?
Fe4 O24 Fe5 100.97(11) . . ?
C50 O25 Fe1 126.94(18) . 13_556 ?
C50 O25 Fe5 123.83(17) . . ?
Fe1 O25 Fe5 102.54(11) 13_556 . ?
H26D O26 H26B 118.6 . . ?
O27 O27 H27A 109.5 16_656 . ?
O27 O27 H27D 70.5 16_656 . ?
H27A O27 H27D 125.6 . . ?
H28D O28 H28B 109.4 . . ?
H29B O29 H29C 109.5 . . ?
H30D O30 H30A 109.5 . . ?
H31D O31 H31C 109.5 . . ?
H32D O32 H32C 109.5 . . ?

loop_
_geom_bond_atom_site_label_1
_geom_bond_atom_site_label_2
_geom_bond_distance
_geom_bond_site_symmetry_2
_geom_bond_publ_flag
Fe1 O25 1.934(2) 13_556 ?
Fe1 O16 1.965(2) . ?
Fe1 O18 1.972(2) . ?
Fe1 O17 1.977(2) . ?
Fe1 O3 2.058(2) . ?
Fe1 O6 2.066(2) . ?
Fe2 O17 1.983(2) . ?
Fe2 O19 1.983(3) . ?
Fe2 O20 1.987(3) . ?
Fe2 O18 2.006(2) . ?
Fe2 O5 2.034(2) . ?
Fe2 O9 2.070(3) . ?
Fe3 O20 1.945(3) . ?
Fe3 O22 1.970(2) . ?
Fe3 O19 1.972(2) . ?
Fe3 O21 1.992(2) . ?
Fe3 O8 2.056(2) . ?
Fe3 O12 2.068(2) . ?
Fe4 O23 1.923(2) . ?
Fe4 O24 1.957(2) . ?
Fe4 O21 1.970(2) . ?
Fe4 O22 1.982(3) . ?
Fe4 O15 2.025(2) . ?
Fe4 O11 2.064(2) . ?
Fe5 O25 1.960(2) . ?
Fe5 O24 1.972(2) . ?
Fe5 O16 1.985(2) 13_556 ?
Fe5 O23 1.998(2) . ?
Fe5 O14 2.034(3) . ?
Fe5 O2 2.074(2) 13_556 ?
C1 O1 1.352(5) . ?
C1 C6 1.381(6) . ?
C1 C2 1.393(6) . ?
C2 C3 1.392(6) . ?
C2 H2 0.9300 . ?
C3 C4 1.386(6) . ?
C3 H3 0.9300 . ?
C4 C5 1.387(6) . ?
C4 H4 0.9300 . ?
C5 C6 1.393(6) . ?
C5 H5 0.9300 . ?
C6 H6 0.9300 . ?
C7 O4 1.390(5) . ?
C7 C8 1.396(6) . ?
C7 C12 1.396(7) . ?
C8 C9 1.387(7) . ?
C8 H8 0.9300 . ?
C9 C10 1.390(7) . ?
C9 H9 0.9300 . ?
C10 C11 1.393(6) . ?
C10 H10 0.9300 . ?
C11 C12 1.384(7) . ?
C11 H11 0.9300 . ?
C12 H12 0.9300 . ?
C13 O7 1.341(4) . ?
C13 C14 1.386(7) . ?
C13 C18 1.393(7) . ?
C14 C15 1.382(8) . ?
C14 H14 0.9300 . ?
C15 C16 1.388(8) . ?
C15 H15 0.9300 . ?
C16 C17 1.393(8) . ?
C16 H16 0.9300 . ?
C17 C18 1.379(7) . ?
C17 H17 0.9300 . ?
C18 H18 0.9300 . ?
C19 C20 1.325(7) . ?
C19 C24 1.387(7) . ?
C19 O10 1.430(5) . ?
C20 C21 1.391(6) . ?
C20 H20 0.9300 . ?
C21 C22 1.389(6) . ?
C21 H21 0.9300 . ?
C22 C23 1.395(7) . ?
C22 H22 0.9300 . ?
C23 C24 1.384(7) . ?
C23 H23 0.9300 . ?
C24 H24 0.9300 . ?
C25 O13 1.323(3) . ?
C25 C26 1.387(6) . ?
C25 C30 1.391(6) . ?
C26 C27 1.398(6) . ?
C26 H26 0.9300 . ?
C27 C28 1.387(7) . ?
C27 H27 0.9300 . ?
C28 C29 1.389(6) . ?
C28 H28 0.9300 . ?
C29 C30 1.385(6) . ?
C29 H29 0.9300 . ?
C30 H30 0.9300 . ?
C31 O1 1.411(4) . ?
C31 C32 1.525(5) . ?
C31 H31A 0.9700 . ?
C31 H31B 0.9700 . ?
C32 O3 1.252(4) . ?
C32 O2 1.272(4) . ?
C33 O4 1.568(4) . ?
C33 C34 1.597(5) . ?
C33 H33A 0.9700 . ?
C33 H33B 0.9700 . ?
C34 O6 1.231(4) . ?
C34 O5 1.246(4) . ?
C35 O7 1.490(4) . ?
C35 C36 1.523(6) . ?
C35 H35A 0.9700 . ?
C35 H35B 0.9700 . ?
C36 O9 1.261(5) . ?
C36 O8 1.289(4) . ?
C37 O10 1.461(3) . ?
C37 C38 1.506(6) . ?
C37 H37A 0.9700 . ?
C37 H37B 0.9700 . ?
C38 O11 1.234(4) . ?
C38 O12 1.238(4) . ?
C39 O13 1.429(4) . ?
C39 C40 1.618(6) . ?
C39 H39A 0.9700 . ?
C39 H39B 0.9700 . ?
C40 O14 1.200(4) . ?
C40 O15 1.259(4) . ?
C41 O16 1.499(4) . ?
C41 H41A 0.9600 . ?
C41 H41B 0.9600 . ?
C41 H41C 0.9600 . ?
C42 O17 1.401(5) . ?
C42 H42A 0.9600 . ?
C42 H42B 0.9600 . ?
C42 H42C 0.9600 . ?
C43 O18 1.363(4) . ?
C43 H43A 0.9600 . ?
C43 H43B 0.9600 . ?
C43 H43C 0.9600 . ?
C44 O19 1.410(4) . ?
C44 H44A 0.9600 . ?
C44 H44B 0.9600 . ?
C44 H44C 0.9600 . ?
C45 O20 1.443(4) . ?
C45 H45B 0.9599 . ?
C45 H45C 0.9600 . ?
C45 H45A 0.9600 . ?
C46 O21 1.478(4) . ?
C46 H46A 0.9600 . ?
C46 H46B 0.9600 . ?
C46 H46C 0.9600 . ?
C47 O22 1.393(4) . ?
C47 H47A 0.9600 . ?
C47 H47B 0.9600 . ?
C47 H47C 0.9600 . ?
C48 O23 1.480(4) . ?
C48 H48A 0.9600 . ?
C48 H48B 0.9600 . ?
C48 H48C 0.9600 . ?
C49 O24 1.459(4) . ?
C49 H49A 0.9600 . ?
C49 H49B 0.9600 . ?
C49 H49C 0.9600 . ?
C50 O25 1.427(4) . ?
C50 H50A 0.9600 . ?
C50 H50B 0.9600 . ?
C50 H50C 0.9600 . ?
O2 Fe5 2.074(2) 13_556 ?
O16 Fe5 1.985(2) 13_556 ?
O25 Fe1 1.934(2) 13_556 ?
O26 H26D 0.8438 . ?
O26 H26B 0.8502 . ?
O27 O27 1.455(19) 16_656 ?
O27 H27A 0.8200 . ?
O27 H27D 0.8501 . ?
O28 H28D 0.8500 . ?
O28 H28B 0.8503 . ?
O29 H29B 0.8499 . ?
O29 H29C 0.8498 . ?
O30 H30D 0.8499 . ?
O30 H30A 0.8501 . ?
O31 H31D 0.8500 . ?
O31 H31C 0.8501 . ?
O32 H32D 0.8499 . ?
O32 H32C 0.8502 . ?

loop_
_geom_hbond_atom_site_label_D
_geom_hbond_atom_site_label_H
_geom_hbond_atom_site_label_A
_geom_hbond_distance_DH
_geom_hbond_distance_HA
_geom_hbond_distance_DA
_geom_hbond_angle_DHA
_geom_hbond_site_symmetry_A
O28 H28B O31 0.85 1.80 2.622(8) 163.6 18_545
O29 H29C O29 0.85 2.19 2.914(6) 143.4 18_545
O29 H29B O29 0.85 2.19 2.914(6) 143.2 17
O32 H32C O32 0.85 2.43 3.232(11) 158.6 13_556
